data_9000017
loop_
_publ_author_name
'Buerger, M. J.'

_publ_section_title
;
 The crystal structure of gudmundite
;
_journal_name_full 'American Mineralogist'
_journal_page_first 183
_journal_page_last 184
_journal_volume 24
_journal_year 1939
_chemical_formula_sum 'Fe S Sb'
_chemical_name_mineral Gudmundite
_space_group_IT_number 14
_symmetry_space_group_name_Hall '-P 2ybc'
_symmetry_space_group_name_H-M 'P 1 21/c 1'
_cell_angle_alpha 90
_cell_angle_beta 67.87
_cell_angle_gamma 90
_cell_length_a 6.02
_cell_length_b 5.93
_cell_length_c 6.02
_cell_formula_units_Z 4
_cell_volume 199.074
_database_code_amcsd 0000020
_exptl_crystal_density_diffrn 6.995
_cod_original_formula_sum 'Fe Sb S'
_cod_database_code 9000017

loop_
_space_group_symop_operation_xyz
x,y,z
x,1/2-y,1/2+z
-x,1/2+y,1/2-z
-x,-y,-z

loop_
_atom_site_label
_atom_site_fract_x
_atom_site_fract_y
_atom_site_fract_z
Fe -0.30000 0.01500 0.30000
Sb 0.14900 0.13100 0.13200
S -0.35600 0.14500 0.66700

loop_
_cod_related_entry_id
_cod_related_entry_database
_cod_related_entry_code
1 AMCSD 0000020
